data_7237504
loop_
_publ_author_name
'Abdurahman, Alim'
'Chen, Yingxin'
'Ai, Xin'
'Ablikim, Obolda'
'Gao, Yu'
'Dong, Shengzhi'
'Li, Bao'
'Yang, Bing'
'Zhang, Ming'
'Li, Feng'

_publ_section_title
;
 A pure red luminescent \b-carboline-substituted biphenylmethyl radical:
 photophysics, stability and OLEDs
;
_journal_issue 42
_journal_name_full 'Journal of Materials Chemistry C'
_journal_page_first 11248
_journal_paper_doi 10.1039/C8TC04298E
_journal_volume 6
_journal_year 2018
_chemical_formula_moiety 'C25 H12 Cl6 N'
_chemical_formula_sum 'C24 H11 Cl6 N2'
_chemical_formula_weight 540.05
_space_group_IT_number 14
_space_group_name_Hall '-P 2ybc'
_space_group_name_H-M_alt 'P 1 21/c 1'
_symmetry_cell_setting monoclinic
_symmetry_space_group_name_H-M 'P 1 21/c 1'
_atom_sites_solution_hydrogens geom
_atom_sites_solution_primary direct
_atom_sites_solution_secondary difmap
_audit_creation_method SHELXL-97
_audit_update_record
;
2018-03-23 deposited with the CCDC.
2018-10-12 downloaded from the CCDC.
;
_cell_angle_alpha 90.00
_cell_angle_beta 107.7570(10)
_cell_angle_gamma 90.00
_cell_formula_units_Z 4
_cell_length_a 16.6879(5)
_cell_length_b 8.2499(2)
_cell_length_c 17.2222(5)
_cell_measurement_reflns_used 327
_cell_measurement_temperature 273(2)
_cell_measurement_theta_max 27.2495
_cell_measurement_theta_min 4.5842
_cell_volume 2258.08(11)
_computing_structure_refinement 'SHELXL-97 (Sheldrick, 1997)'
_computing_structure_solution 'SHELXS-97 (Sheldrick, 1990)'
_diffrn_ambient_temperature 273(2)
_diffrn_measured_fraction_theta_full 0.997
_diffrn_measured_fraction_theta_max 0.997
_diffrn_measurement_device
;
Mercury2 (2x2 bin mode)
;
_diffrn_radiation_detector CCD
_diffrn_radiation_monochromator graphite
_diffrn_radiation_source 'fine-focus sealed tube'
_diffrn_radiation_type MoK\a
_diffrn_radiation_wavelength 0.71073
_diffrn_reflns_av_R_equivalents 0.0449
_diffrn_reflns_av_sigmaI/netI 0.0394
_diffrn_reflns_limit_h_max 21
_diffrn_reflns_limit_h_min -22
_diffrn_reflns_limit_k_max 10
_diffrn_reflns_limit_k_min -10
_diffrn_reflns_limit_l_max 21
_diffrn_reflns_limit_l_min -22
_diffrn_reflns_number 25386
_diffrn_reflns_theta_full 28.29
_diffrn_reflns_theta_max 28.29
_diffrn_reflns_theta_min 2.76
_exptl_absorpt_coefficient_mu 0.778
_exptl_absorpt_correction_T_max 0.985
_exptl_absorpt_correction_T_min 0.972
_exptl_absorpt_correction_type multi-scan
_exptl_crystal_colour Colorless
_exptl_crystal_density_diffrn 1.589
_exptl_crystal_density_method 'not measured'
_exptl_crystal_description block
_exptl_crystal_F_000 1084
_exptl_crystal_size_max 0.0500
_exptl_crystal_size_mid 0.0300
_exptl_crystal_size_min 0.0200
_refine_diff_density_max 0.493
_refine_diff_density_min -0.473
_refine_diff_density_rms 0.059
_refine_ls_extinction_method none
_refine_ls_goodness_of_fit_ref 1.043
_refine_ls_hydrogen_treatment mixed
_refine_ls_matrix_type full
_refine_ls_number_parameters 289
_refine_ls_number_reflns 5592
_refine_ls_number_restraints 0
_refine_ls_restrained_S_all 1.043
_refine_ls_R_factor_all 0.1048
_refine_ls_R_factor_gt 0.0516
_refine_ls_shift/su_max 0.000
_refine_ls_shift/su_mean 0.000
_refine_ls_structure_factor_coef Fsqd
_refine_ls_weighting_details 'calc w=1/[\s^2^(Fo^2^)+(0.0718P)^2^+1.2449P] where P=(Fo^2^+2Fc^2^)/3'
_refine_ls_weighting_scheme calc
_refine_ls_wR_factor_gt 0.1296
_refine_ls_wR_factor_ref 0.1669
_reflns_number_gt 3293
_reflns_number_total 5592
_reflns_threshold_expression >2sigma(I)
_cod_data_source_file c8tc04298e2.cif
_cod_data_source_block a
_cod_depositor_comments
;
The following automatic conversions were performed:

data item '_exptl_absorpt_correction_type' value 'Multi-scan' was
changed to 'multi-scan' in accordance with the
/home/saulius/struct/COD-crude-data/automatic-downloads/DataCite-retrospective/RSC/depositions/lib/dictionaries/cif_core.dic
dictionary named 'cif_core.dic' version 2.4.2 last updated on
2011-04-26.

Automatic conversion script
Id: cif_fix_values 6909 2019-04-08 15:41:33Z antanas 
;
_cod_original_sg_symbol_H-M 'P 21/c'
_cod_database_code 7237504

loop_
_symmetry_equiv_pos_as_xyz
'x, y, z'
'-x, y+1/2, -z+1/2'
'-x, -y, -z'
'x, -y-1/2, z-1/2'

loop_
_atom_site_label
_atom_site_type_symbol
_atom_site_fract_x
_atom_site_fract_y
_atom_site_fract_z
_atom_site_U_iso_or_equiv
_atom_site_adp_type
_atom_site_occupancy
_atom_site_symmetry_multiplicity
_atom_site_calc_flag
_atom_site_refinement_flags
Cl1 Cl 0.30351(7) 0.89322(12) 0.24686(5) 0.0676(3) Uani 1 1 d .
Cl2 Cl 0.20483(6) 0.28209(10) 0.36841(7) 0.0711(3) Uani 1 1 d .
Cl3 Cl 0.11023(6) 0.91669(10) 0.33933(7) 0.0743(3) Uani 1 1 d .
Cl4 Cl 0.27079(7) 0.64871(13) 0.53014(6) 0.0727(3) Uani 1 1 d .
Cl5 Cl 0.43713(7) 1.19981(12) 0.52870(7) 0.0776(3) Uani 1 1 d .
Cl6 Cl -0.09154(7) 0.46117(16) 0.39563(10) 0.1001(4) Uani 1 1 d .
C2 C 0.3049(2) 0.7933(4) 0.4743(2) 0.0491(7) Uani 1 1 d .
C1 C 0.28826(18) 0.7744(3) 0.38986(19) 0.0434(7) Uani 1 1 d .
C6 C 0.32266(19) 0.8950(4) 0.35133(19) 0.0465(7) Uani 1 1 d .
C3 C 0.3510(2) 0.9211(4) 0.5175(2) 0.0529(8) Uani 1 1 d .
H3A H 0.3612 0.9293 0.5736 0.063 Uiso 1 1 calc R
C4 C 0.3817(2) 1.0360(4) 0.4761(2) 0.0524(8) Uani 1 1 d .
C5 C 0.3689(2) 1.0244(4) 0.3934(2) 0.0513(8) Uani 1 1 d .
H5A H 0.3908 1.1019 0.3663 0.062 Uiso 1 1 calc R
C7 C 0.23640(19) 0.6431(3) 0.34434(18) 0.0437(7) Uani 1 1 d .
C8 C 0.15579(19) 0.5981(3) 0.35403(18) 0.0440(7) Uani 1 1 d .
C9 C 0.0942(2) 0.7137(4) 0.3559(2) 0.0531(8) Uani 1 1 d .
C12 C 0.0577(2) 0.3936(4) 0.3737(2) 0.0578(9) Uani 1 1 d .
H12A H 0.0451 0.2851 0.3788 0.069 Uiso 1 1 calc R
C13 C 0.1331(2) 0.4366(4) 0.3632(2) 0.0503(7) Uani 1 1 d .
C10 C 0.0189(2) 0.6737(4) 0.3680(2) 0.0636(10) Uani 1 1 d .
H10A H -0.0194 0.7540 0.3702 0.076 Uiso 1 1 calc R
C11 C 0.0011(2) 0.5128(5) 0.3768(2) 0.0630(9) Uani 1 1 d .
N1 N 0.26540(16) 0.5554(3) 0.28969(16) 0.0474(6) Uani 1 1 d .
C16 C 0.3494(3) 0.3977(4) 0.2369(3) 0.0653(10) Uani 1 1 d .
C15 C 0.3473(2) 0.4923(4) 0.3041(2) 0.0529(8) Uani 1 1 d .
C17 C 0.2672(3) 0.4057(4) 0.1788(2) 0.0692(11) Uani 1 1 d .
C18 C 0.2168(2) 0.5053(4) 0.2118(2) 0.0557(9) Uani 1 1 d .
C14 C 0.4173(2) 0.5058(5) 0.3722(3) 0.0660(10) Uani 1 1 d .
H14A H 0.4139 0.5656 0.4168 0.079 Uiso 1 1 calc R
C19 C 0.1358(3) 0.5479(5) 0.1679(2) 0.0708(11) Uani 1 1 d .
H19A H 0.1043 0.6150 0.1908 0.085 Uiso 1 1 calc R
N2 N 0.4916(2) 0.4324(5) 0.3746(3) 0.1029(14) Uani 1 1 d .
C20 C 0.1027(3) 0.4909(6) 0.0911(3) 0.0880(15) Uani 1 1 d .
H20A H 0.0481 0.5184 0.0607 0.106 Uiso 1 1 calc R
C23 C 0.4255(4) 0.3201(5) 0.2405(4) 0.0943(17) Uani 1 1 d .
H23A H 0.4295 0.2554 0.1976 0.113 Uiso 1 1 calc R
C21 C 0.1497(5) 0.3935(8) 0.0591(3) 0.119(2) Uani 1 1 d .
H21A H 0.1257 0.3562 0.0061 0.142 Uiso 1 1 calc R
C24 C 0.4935(4) 0.3417(7) 0.3083(5) 0.1052(18) Uani 1 1 d .
H24A H 0.5440 0.2922 0.3095 0.126 Uiso 1 1 calc R
C22 C 0.2310(4) 0.3458(7) 0.1001(3) 0.106(2) Uani 1 1 d .
H22A H 0.2605 0.2764 0.0761 0.127 Uiso 1 1 calc R

loop_
_atom_site_aniso_label
_atom_site_aniso_U_11
_atom_site_aniso_U_22
_atom_site_aniso_U_33
_atom_site_aniso_U_23
_atom_site_aniso_U_13
_atom_site_aniso_U_12
Cl1 0.0867(7) 0.0694(6) 0.0491(5) 0.0022(4) 0.0244(5) -0.0210(5)
Cl2 0.0682(6) 0.0429(4) 0.1108(8) 0.0155(5) 0.0403(6) 0.0073(4)
Cl3 0.0698(6) 0.0407(4) 0.1175(9) 0.0014(5) 0.0361(6) 0.0048(4)
Cl4 0.0868(7) 0.0814(6) 0.0509(5) 0.0079(4) 0.0227(5) -0.0238(5)
Cl5 0.0820(7) 0.0681(6) 0.0818(7) -0.0265(5) 0.0237(6) -0.0251(5)
Cl6 0.0666(7) 0.0981(8) 0.1538(12) -0.0175(8) 0.0604(8) -0.0222(6)
C2 0.0519(18) 0.0482(17) 0.0508(18) -0.0021(14) 0.0210(15) -0.0022(14)
C1 0.0438(16) 0.0396(15) 0.0496(17) -0.0043(13) 0.0184(14) -0.0016(12)
C6 0.0484(18) 0.0468(16) 0.0467(17) -0.0037(13) 0.0182(14) -0.0037(13)
C3 0.0552(19) 0.0580(19) 0.0459(18) -0.0081(15) 0.0160(16) -0.0004(16)
C4 0.0460(18) 0.0490(17) 0.062(2) -0.0112(15) 0.0154(16) -0.0037(14)
C5 0.0499(18) 0.0461(17) 0.061(2) -0.0022(15) 0.0211(16) -0.0057(14)
C7 0.0475(17) 0.0398(14) 0.0450(16) 0.0003(13) 0.0159(14) -0.0025(13)
C8 0.0449(17) 0.0413(15) 0.0457(17) -0.0010(13) 0.0137(14) -0.0033(12)
C9 0.0536(19) 0.0409(16) 0.066(2) -0.0057(15) 0.0195(17) -0.0021(14)
C12 0.054(2) 0.0479(18) 0.071(2) 0.0021(16) 0.0179(18) -0.0105(15)
C13 0.0495(18) 0.0431(16) 0.058(2) 0.0007(14) 0.0166(16) -0.0006(13)
C10 0.050(2) 0.059(2) 0.086(3) -0.0091(19) 0.0269(19) 0.0021(16)
C11 0.051(2) 0.064(2) 0.080(3) -0.0078(19) 0.0288(19) -0.0122(17)
N1 0.0503(15) 0.0454(13) 0.0491(15) -0.0069(12) 0.0188(13) -0.0069(11)
C16 0.084(3) 0.0522(19) 0.079(3) -0.0062(18) 0.053(2) -0.0108(18)
C15 0.061(2) 0.0459(17) 0.063(2) -0.0026(15) 0.0352(18) -0.0054(14)
C17 0.101(3) 0.057(2) 0.064(2) -0.0147(18) 0.048(2) -0.030(2)
C18 0.068(2) 0.0532(18) 0.0464(18) -0.0038(15) 0.0189(18) -0.0209(16)
C14 0.056(2) 0.063(2) 0.084(3) 0.001(2) 0.029(2) 0.0026(17)
C19 0.077(3) 0.078(3) 0.055(2) 0.0035(19) 0.016(2) -0.025(2)
N2 0.079(3) 0.099(3) 0.144(4) 0.022(3) 0.053(3) 0.016(2)
C20 0.086(3) 0.114(4) 0.050(2) 0.005(2) 0.000(2) -0.046(3)
C23 0.129(4) 0.070(3) 0.125(4) -0.003(3) 0.098(4) 0.007(3)
C21 0.157(6) 0.148(5) 0.049(3) -0.025(3) 0.029(3) -0.091(5)
C24 0.089(4) 0.099(4) 0.154(6) 0.022(4) 0.076(4) 0.021(3)
C22 0.162(6) 0.105(4) 0.075(3) -0.044(3) 0.071(4) -0.069(4)

loop_
_atom_type_symbol
_atom_type_description
_atom_type_scat_dispersion_real
_atom_type_scat_dispersion_imag
_atom_type_scat_source
C C 0.0033 0.0016 'International Tables Vol C Tables 4.2.6.8 and 6.1.1.4'
H H 0.0000 0.0000 'International Tables Vol C Tables 4.2.6.8 and 6.1.1.4'
N N 0.0061 0.0033 'International Tables Vol C Tables 4.2.6.8 and 6.1.1.4'
Cl Cl 0.1484 0.1585 'International Tables Vol C Tables 4.2.6.8 and 6.1.1.4'

loop_
_citation_id
_citation_doi
_citation_year
1 10.1039/c8tc04298e. 2018

loop_
_geom_angle_atom_site_label_1
_geom_angle_atom_site_label_2
_geom_angle_atom_site_label_3
_geom_angle
C3 C2 C1 123.0(3)
C3 C2 Cl4 116.7(3)
C1 C2 Cl4 120.3(2)
C2 C1 C6 115.4(3)
C2 C1 C7 122.5(3)
C6 C1 C7 122.1(3)
C5 C6 C1 122.6(3)
C5 C6 Cl1 116.6(2)
C1 C6 Cl1 120.7(2)
C4 C3 C2 118.7(3)
C3 C4 C5 121.6(3)
C3 C4 Cl5 119.3(3)
C5 C4 Cl5 119.1(3)
C4 C5 C6 118.7(3)
N1 C7 C8 118.2(3)
N1 C7 C1 118.7(3)
C8 C7 C1 123.1(3)
C13 C8 C9 114.5(3)
C13 C8 C7 123.0(3)
C9 C8 C7 122.4(3)
C10 C9 C8 123.1(3)
C10 C9 Cl3 116.8(3)
C8 C9 Cl3 120.0(2)
C13 C12 C11 119.3(3)
C12 C13 C8 123.3(3)
C12 C13 Cl2 116.7(2)
C8 C13 Cl2 119.8(2)
C9 C10 C11 119.1(3)
C12 C11 C10 120.6(3)
C12 C11 Cl6 119.7(3)
C10 C11 Cl6 119.6(3)
C7 N1 C18 125.7(3)
C7 N1 C15 126.3(3)
C18 N1 C15 107.8(3)
C15 C16 C23 117.8(4)
C15 C16 C17 106.9(3)
C23 C16 C17 135.3(4)
C14 C15 C16 121.0(3)
C14 C15 N1 129.9(3)
C16 C15 N1 109.0(3)
C22 C17 C18 117.6(5)
C22 C17 C16 134.5(5)
C18 C17 C16 107.8(3)
C19 C18 N1 129.3(3)
C19 C18 C17 122.1(4)
N1 C18 C17 108.4(3)
N2 C14 C15 120.9(4)
C20 C19 C18 119.2(5)
C14 N2 C24 117.8(5)
C21 C20 C19 119.4(5)
C24 C23 C16 118.7(4)
C20 C21 C22 124.2(5)
C23 C24 N2 123.8(5)
C21 C22 C17 117.5(5)

loop_
_geom_bond_atom_site_label_1
_geom_bond_atom_site_label_2
_geom_bond_distance
Cl1 C6 1.729(3)
Cl2 C13 1.732(3)
Cl3 C9 1.733(3)
Cl4 C2 1.733(3)
Cl5 C4 1.730(3)
Cl6 C11 1.727(3)
C2 C3 1.382(4)
C2 C1 1.404(4)
C1 C6 1.412(4)
C1 C7 1.457(4)
C6 C5 1.385(4)
C3 C4 1.376(5)
C4 C5 1.377(5)
C7 N1 1.386(4)
C7 C8 1.453(4)
C8 C13 1.407(4)
C8 C9 1.409(4)
C9 C10 1.375(5)
C12 C13 1.370(5)
C12 C11 1.377(5)
C10 C11 1.379(5)
N1 C18 1.401(4)
N1 C15 1.411(4)
C16 C15 1.405(5)
C16 C23 1.408(6)
C16 C17 1.432(6)
C15 C14 1.384(5)
C17 C22 1.396(6)
C17 C18 1.412(5)
C18 C19 1.378(5)
C14 N2 1.368(5)
C19 C20 1.353(6)
N2 C24 1.374(8)
C20 C21 1.353(8)
C23 C24 1.370(8)
C21 C22 1.383(9)
